data_7061698
loop_
_publ_author_name
'Laha, Soumik'
'Sathapathi, Dibyendu'
'Das, Mainak'
'Das, Manik'
'Ray, Partha Pratim'
'Bag, Arijit'
'Samanta, Bidhan Chandra'
'Das, Uttam Kumar'
'Maity, Tithi'

_publ_section_title
;
 Synthesis, characterization and multi-dimensional application approach
 for two distinctive tetra nuclear, first-time reported, Fe3+/Hg2+ and
 Fe3+/Cd2+ clusters from a new Fe3+ containing metalloligand
;
_journal_issue 35
_journal_name_full 'New Journal of Chemistry'
_journal_page_first 16730
_journal_page_last 16742
_journal_paper_doi 10.1039/D2NJ03357G
_journal_volume 46
_journal_year 2022
_chemical_formula_moiety 'C20 H24 Fe N5 O5'
_chemical_formula_sum 'C20 H24 Fe N5 O5'
_chemical_formula_weight 470.29
_space_group_crystal_system orthorhombic
_space_group_IT_number 61
_space_group_name_Hall '-P 2ac 2ab'
_space_group_name_H-M_alt 'P b c a'
_atom_sites_solution_hydrogens mixed
_audit_creation_method SHELXL-2018/3
_audit_update_record
;
2021-12-13 deposited with the CCDC.	2022-07-20 downloaded from the CCDC.
;
_cell_angle_alpha 90
_cell_angle_beta 90
_cell_angle_gamma 90
_cell_formula_units_Z 8
_cell_length_a 12.7602(5)
_cell_length_b 13.8269(5)
_cell_length_c 23.4103(9)
_cell_measurement_reflns_used 882
_cell_measurement_temperature 147(2)
_cell_measurement_theta_max 25.119
_cell_measurement_theta_min 2.361
_cell_volume 4130.4(3)
_computing_structure_refinement 'SHELXL-2018/3 (Sheldrick, 2018)'
_computing_structure_solution 'SHELXT 2014/5 (Sheldrick, 2014)'
_diffrn_ambient_temperature 147(2)
_diffrn_detector_area_resol_mean 3
_diffrn_measured_fraction_theta_full 0.993
_diffrn_measured_fraction_theta_max 0.993
_diffrn_measurement_device_type 'BRUKER CCD AREA DETECTOR'
_diffrn_measurement_method 'PHI-OMEGA SCAN'
_diffrn_radiation_type MoK\a
_diffrn_radiation_wavelength 0.71073
_diffrn_reflns_av_R_equivalents 0.1033
_diffrn_reflns_av_unetI/netI 0.0523
_diffrn_reflns_Laue_measured_fraction_full 0.993
_diffrn_reflns_Laue_measured_fraction_max 0.993
_diffrn_reflns_limit_h_max 15
_diffrn_reflns_limit_h_min -15
_diffrn_reflns_limit_k_max 16
_diffrn_reflns_limit_k_min -16
_diffrn_reflns_limit_l_max 27
_diffrn_reflns_limit_l_min -27
_diffrn_reflns_number 37295
_diffrn_reflns_point_group_measured_fraction_full 0.993
_diffrn_reflns_point_group_measured_fraction_max 0.993
_diffrn_reflns_theta_full 25.120
_diffrn_reflns_theta_max 25.119
_diffrn_reflns_theta_min 2.361
_exptl_absorpt_coefficient_mu 0.774
_exptl_absorpt_correction_T_max 0.955
_exptl_absorpt_correction_T_min 0.886
_exptl_absorpt_correction_type multi-scan
_exptl_absorpt_process_details SADABS
_exptl_crystal_colour Gray
_exptl_crystal_density_diffrn 1.513
_exptl_crystal_description 'Hexagonal plate'
_exptl_crystal_F_000 1960
_exptl_crystal_size_max 0.21
_exptl_crystal_size_mid 0.13
_exptl_crystal_size_min 0.06
_refine_diff_density_max 0.569
_refine_diff_density_min -0.701
_refine_diff_density_rms 0.082
_refine_ls_extinction_method none
_refine_ls_goodness_of_fit_ref 1.053
_refine_ls_hydrogen_treatment mixed
_refine_ls_matrix_type full
_refine_ls_number_parameters 290
_refine_ls_number_reflns 3660
_refine_ls_number_restraints 0
_refine_ls_restrained_S_all 1.053
_refine_ls_R_factor_all 0.0488
_refine_ls_R_factor_gt 0.0429
_refine_ls_shift/su_max 0.001
_refine_ls_shift/su_mean 0.000
_refine_ls_structure_factor_coef Fsqd
_refine_ls_weighting_details 'w=1/[\s^2^(Fo^2^)+(0.0773P)^2^+2.7916P] where P=(Fo^2^+2Fc^2^)/3'
_refine_ls_weighting_scheme calc
_refine_ls_wR_factor_gt 0.1190
_refine_ls_wR_factor_ref 0.1282
_reflns_Friedel_coverage 0.000
_reflns_number_gt 3231
_reflns_number_total 3660
_reflns_threshold_expression 'I > 2\s(I)'
_cod_data_source_file d2nj03357g2.cif
_cod_data_source_block mo_TITHIMAITYFeD211_0m_a
_cod_depositor_comments
;
The following automatic conversions were performed:

data item '_exptl_absorpt_correction_type' value 'MULTI-SCAN' was
changed to 'multi-scan' in accordance with the
/home/data/users/saulius/crontab/automatic-downloads/rss-feeds/RSC/lib/dictionaries/cif_core.dic
dictionary named 'cif_core.dic' version 2.4.2 last updated on
2011-04-26.

Automatic conversion script
Id: cif_fix_values 7556 2019-12-06 15:28:31Z antanas 

 Adding full bibliography for 7061697--7061699.cif.
;
_cod_database_code 7061698
_shelx_shelxl_version_number 2018/3
_shelx_space_group_comment
;
The symmetry employed for this shelxl refinement is uniquely defined
by the following loop, which should always be used as a source of
symmetry information in preference to the above space-group names.
They are only intended as comments.
;
_shelx_estimated_absorpt_t_min 0.878
_shelx_estimated_absorpt_t_max 0.955

loop_
_space_group_symop_operation_xyz
'x, y, z'
'-x+1/2, -y, z+1/2'
'-x, y+1/2, -z+1/2'
'x+1/2, -y+1/2, -z'
'-x, -y, -z'
'x-1/2, y, -z-1/2'
'x, -y-1/2, z-1/2'
'-x-1/2, y-1/2, z'

loop_
_atom_site_label
_atom_site_type_symbol
_atom_site_fract_x
_atom_site_fract_y
_atom_site_fract_z
_atom_site_U_iso_or_equiv
_atom_site_adp_type
_atom_site_occupancy
_atom_site_site_symmetry_order
_atom_site_calc_flag
_atom_site_refinement_flags_posn
_atom_site_refinement_flags_adp
_atom_site_refinement_flags_occupancy
_atom_site_disorder_assembly
_atom_site_disorder_group
Fe1 Fe 0.58119(2) 0.64866(2) 0.47081(2) 0.01536(16) Uani 1 1 d . . . . .
C1 C 0.10936(19) 0.5337(2) 0.43737(13) 0.0312(6) Uani 1 1 d . . . . .
H1A H 0.136010 0.480868 0.461193 0.047 Uiso 1 1 calc R U . . .
H1B H 0.035071 0.522647 0.428989 0.047 Uiso 1 1 calc R U . . .
H1C H 0.117332 0.595170 0.457762 0.047 Uiso 1 1 calc R U . . .
C2 C 0.17032(17) 0.53745(17) 0.38230(11) 0.0240(5) Uani 1 1 d . . . . .
H2A H 0.163193 0.475591 0.361361 0.029 Uiso 1 1 calc R U . . .
H2B H 0.143762 0.590273 0.357691 0.029 Uiso 1 1 calc R U . . .
O3 O 0.27853(11) 0.55441(12) 0.39699(7) 0.0215(4) Uani 1 1 d . . . . .
C4 C 0.34851(17) 0.56610(15) 0.35346(10) 0.0172(5) Uani 1 1 d . . . . .
C5 C 0.32658(18) 0.55894(17) 0.29609(11) 0.0232(5) Uani 1 1 d . . . . .
H5 H 0.257654 0.543151 0.283910 0.028 Uiso 1 1 calc R U . . .
C6 C 0.40552(19) 0.57485(17) 0.25552(11) 0.0250(5) Uani 1 1 d . . . . .
H6 H 0.389908 0.569927 0.215950 0.030 Uiso 1 1 calc R U . . .
C7 C 0.50505(18) 0.59748(16) 0.27279(10) 0.0215(5) Uani 1 1 d . . . . .
H7 H 0.557854 0.608358 0.244911 0.026 Uiso 1 1 calc R U . . .
C8 C 0.53049(17) 0.60489(15) 0.33111(10) 0.0179(5) Uani 1 1 d . . . . .
C9 C 0.45145(17) 0.58921(14) 0.37273(10) 0.0161(5) Uani 1 1 d . . . . .
O10 O 0.46701(12) 0.59405(11) 0.42800(7) 0.0203(4) Uani 1 1 d . . . . .
C11 C 0.63847(18) 0.62708(16) 0.34610(10) 0.0189(5) Uani 1 1 d . . . . .
H11 H 0.687152 0.632214 0.315543 0.023 Uiso 1 1 calc R U . . .
N12 N 0.67407(14) 0.64037(12) 0.39674(8) 0.0164(4) Uani 1 1 d . . . . .
C13 C 0.78712(18) 0.65275(17) 0.40739(11) 0.0218(5) Uani 1 1 d . . . . .
H13A H 0.821567 0.679772 0.373020 0.026 Uiso 1 1 calc R U . . .
H13B H 0.819557 0.589371 0.416025 0.026 Uiso 1 1 calc R U . . .
C14 C 0.80162(18) 0.72137(18) 0.45791(10) 0.0225(5) Uani 1 1 d . . . . .
H14A H 0.873954 0.716236 0.472903 0.027 Uiso 1 1 calc R U . . .
H14B H 0.789553 0.788976 0.445635 0.027 Uiso 1 1 calc R U . . .
N15 N 0.72604(13) 0.69450(13) 0.50242(9) 0.0181(4) Uani 1 1 d . . . . .
C16 C 0.74907(17) 0.70922(15) 0.55498(10) 0.0177(5) Uani 1 1 d . . . . .
H16 H 0.817656 0.732095 0.563147 0.021 Uiso 1 1 calc R U . . .
C17 C 0.67948(17) 0.69396(15) 0.60299(10) 0.0173(5) Uani 1 1 d . . . . .
C18 C 0.71930(18) 0.71395(16) 0.65797(10) 0.0202(5) Uani 1 1 d . . . . .
H18 H 0.790508 0.732670 0.662215 0.024 Uiso 1 1 calc R U . . .
C19 C 0.65683(18) 0.70676(17) 0.70520(10) 0.0228(5) Uani 1 1 d . . . . .
H19 H 0.684833 0.721283 0.741807 0.027 Uiso 1 1 calc R U . . .
C20 C 0.55171(19) 0.67812(16) 0.70015(11) 0.0216(5) Uani 1 1 d . . . . .
H20 H 0.508774 0.673150 0.733178 0.026 Uiso 1 1 calc R U . . .
C21 C 0.51124(17) 0.65729(15) 0.64711(10) 0.0174(5) Uani 1 1 d . . . . .
C22 C 0.57380(16) 0.66387(16) 0.59646(11) 0.0152(5) Uani 1 1 d . . . . .
O23 O 0.52960(12) 0.64305(11) 0.54731(7) 0.0189(4) Uani 1 1 d . . . . .
O24 O 0.40998(12) 0.62909(12) 0.63654(7) 0.0205(4) Uani 1 1 d . . . . .
C25 C 0.34059(18) 0.62472(18) 0.68440(11) 0.0228(5) Uani 1 1 d . . . . .
H25A H 0.339013 0.687719 0.704480 0.027 Uiso 1 1 calc R U . . .
H25B H 0.363997 0.574400 0.711640 0.027 Uiso 1 1 calc R U . . .
C26 C 0.23371(19) 0.60049(18) 0.66138(12) 0.0264(6) Uani 1 1 d . . . . .
H26A H 0.207953 0.654436 0.638146 0.040 Uiso 1 1 calc R U . . .
H26B H 0.185413 0.589139 0.693234 0.040 Uiso 1 1 calc R U . . .
H26C H 0.238132 0.542098 0.637778 0.040 Uiso 1 1 calc R U . . .
O27 O 0.63831(14) 0.49773(13) 0.48018(10) 0.0207(4) Uani 1 1 d . . . . .
N28 N 0.54083(16) 0.78772(14) 0.45224(10) 0.0253(5) Uani 1 1 d . . . . .
N29 N 0.51314(14) 0.81270(13) 0.40512(10) 0.0227(5) Uani 1 1 d . . . . .
N30 N 0.48603(17) 0.83968(17) 0.36078(11) 0.0328(5) Uani 1 1 d . . . . .
H27A H 0.598(3) 0.462(3) 0.4643(14) 0.036(9) Uiso 1 1 d . . . . .
H27B H 0.636(2) 0.478(2) 0.5065(16) 0.027(10) Uiso 1 1 d . . . . .

loop_
_atom_site_aniso_label
_atom_site_aniso_U_11
_atom_site_aniso_U_22
_atom_site_aniso_U_33
_atom_site_aniso_U_23
_atom_site_aniso_U_13
_atom_site_aniso_U_12
Fe1 0.0139(2) 0.0180(2) 0.0141(3) -0.00058(12) 0.00011(11) -0.00207(11)
C1 0.0216(12) 0.0315(14) 0.0406(17) -0.0034(12) 0.0033(11) -0.0050(10)
C2 0.0181(11) 0.0220(11) 0.0319(15) -0.0011(10) -0.0046(10) -0.0032(9)
O3 0.0173(8) 0.0261(8) 0.0210(9) -0.0005(7) -0.0018(6) -0.0033(6)
C4 0.0211(11) 0.0115(10) 0.0191(12) -0.0004(9) -0.0015(9) 0.0007(8)
C5 0.0240(12) 0.0214(11) 0.0241(14) -0.0017(10) -0.0066(10) -0.0016(9)
C6 0.0339(13) 0.0257(12) 0.0155(13) -0.0026(10) -0.0055(10) -0.0005(10)
C7 0.0282(12) 0.0211(11) 0.0150(13) 0.0023(9) 0.0021(10) -0.0003(9)
C8 0.0219(12) 0.0125(10) 0.0194(13) 0.0002(9) -0.0003(9) 0.0002(8)
C9 0.0208(11) 0.0115(9) 0.0159(12) 0.0002(9) -0.0018(9) 0.0001(8)
O10 0.0186(8) 0.0264(8) 0.0158(9) 0.0010(7) -0.0011(6) -0.0043(6)
C11 0.0217(11) 0.0158(10) 0.0190(13) 0.0027(9) 0.0043(10) 0.0008(8)
N12 0.0167(9) 0.0158(9) 0.0165(11) 0.0009(7) -0.0011(8) -0.0021(7)
C13 0.0149(11) 0.0288(12) 0.0216(14) -0.0003(10) 0.0036(10) -0.0031(9)
C14 0.0202(12) 0.0281(12) 0.0192(12) 0.0022(10) 0.0001(10) -0.0074(9)
N15 0.0154(9) 0.0164(9) 0.0224(11) 0.0002(8) 0.0010(8) -0.0033(7)
C16 0.0161(10) 0.0141(10) 0.0230(13) -0.0008(9) -0.0034(9) -0.0012(8)
C17 0.0200(11) 0.0125(10) 0.0195(12) -0.0007(9) -0.0029(9) 0.0009(8)
C18 0.0217(11) 0.0161(10) 0.0229(13) -0.0021(10) -0.0051(9) 0.0011(8)
C19 0.0286(12) 0.0220(11) 0.0179(13) -0.0035(10) -0.0066(10) 0.0032(9)
C20 0.0270(12) 0.0200(11) 0.0177(13) -0.0020(10) 0.0007(10) 0.0044(10)
C21 0.0200(11) 0.0139(10) 0.0183(13) -0.0012(9) -0.0009(9) 0.0024(8)
C22 0.0195(11) 0.0126(10) 0.0136(13) -0.0011(9) -0.0021(9) 0.0020(8)
O23 0.0154(8) 0.0246(8) 0.0167(9) -0.0030(7) 0.0006(7) -0.0025(6)
O24 0.0175(8) 0.0283(9) 0.0159(9) -0.0009(7) 0.0040(6) 0.0001(6)
C25 0.0261(12) 0.0234(11) 0.0189(13) -0.0001(10) 0.0074(10) 0.0018(9)
C26 0.0250(12) 0.0259(13) 0.0283(15) 0.0012(11) 0.0097(10) -0.0009(9)
O27 0.0243(9) 0.0203(9) 0.0175(10) 0.0025(8) -0.0016(8) -0.0028(7)
N28 0.0267(11) 0.0204(10) 0.0288(13) -0.0005(9) 0.0015(10) 0.0014(8)
N29 0.0160(9) 0.0169(9) 0.0352(15) -0.0009(10) 0.0039(9) 0.0013(7)
N30 0.0284(12) 0.0347(12) 0.0354(15) 0.0074(11) -0.0026(10) 0.0065(9)

loop_
_atom_type_symbol
_atom_type_description
_atom_type_scat_dispersion_real
_atom_type_scat_dispersion_imag
_atom_type_scat_source
C C 0.0033 0.0016 'International Tables Vol C Tables 4.2.6.8 and 6.1.1.4'
H H 0.0000 0.0000 'International Tables Vol C Tables 4.2.6.8 and 6.1.1.4'
Fe Fe 0.3463 0.8444 'International Tables Vol C Tables 4.2.6.8 and 6.1.1.4'
N N 0.0061 0.0033 'International Tables Vol C Tables 4.2.6.8 and 6.1.1.4'
O O 0.0106 0.0060 'International Tables Vol C Tables 4.2.6.8 and 6.1.1.4'

loop_
_geom_angle_atom_site_label_1
_geom_angle_atom_site_label_2
_geom_angle_atom_site_label_3
_geom_angle
_geom_angle_site_symmetry_1
_geom_angle_site_symmetry_3
_geom_angle_publ_flag
O23 Fe1 O10 102.22(7) . . ?
O23 Fe1 N28 98.71(8) . . ?
O10 Fe1 N28 93.89(8) . . ?
O23 Fe1 N15 89.15(7) . . ?
O10 Fe1 N15 166.91(7) . . ?
N28 Fe1 N15 90.74(8) . . ?
O23 Fe1 N12 164.82(7) . . ?
O10 Fe1 N12 88.62(7) . . ?
N28 Fe1 N12 91.03(8) . . ?
N15 Fe1 N12 79.05(7) . . ?
O23 Fe1 O27 88.99(7) . . ?
O10 Fe1 O27 86.05(7) . . ?
N28 Fe1 O27 172.13(8) . . ?
N15 Fe1 O27 87.69(7) . . ?
N12 Fe1 O27 81.10(7) . . ?
C2 C1 H1A 109.5 . . ?
C2 C1 H1B 109.5 . . ?
H1A C1 H1B 109.5 . . ?
C2 C1 H1C 109.5 . . ?
H1A C1 H1C 109.5 . . ?
H1B C1 H1C 109.5 . . ?
O3 C2 C1 107.2(2) . . ?
O3 C2 H2A 110.3 . . ?
C1 C2 H2A 110.3 . . ?
O3 C2 H2B 110.3 . . ?
C1 C2 H2B 110.3 . . ?
H2A C2 H2B 108.5 . . ?
C4 O3 C2 117.89(18) . . ?
O3 C4 C5 126.0(2) . . ?
O3 C4 C9 113.2(2) . . ?
C5 C4 C9 120.8(2) . . ?
C4 C5 C6 120.3(2) . . ?
C4 C5 H5 119.9 . . ?
C6 C5 H5 119.9 . . ?
C7 C6 C5 120.2(2) . . ?
C7 C6 H6 119.9 . . ?
C5 C6 H6 119.9 . . ?
C6 C7 C8 121.1(2) . . ?
C6 C7 H7 119.4 . . ?
C8 C7 H7 119.4 . . ?
C7 C8 C9 119.4(2) . . ?
C7 C8 C11 117.9(2) . . ?
C9 C8 C11 122.7(2) . . ?
O10 C9 C8 124.2(2) . . ?
O10 C9 C4 117.6(2) . . ?
C8 C9 C4 118.2(2) . . ?
C9 O10 Fe1 130.48(14) . . ?
N12 C11 C8 126.1(2) . . ?
N12 C11 H11 117.0 . . ?
C8 C11 H11 117.0 . . ?
C11 N12 C13 121.3(2) . . ?
C11 N12 Fe1 124.76(15) . . ?
C13 N12 Fe1 113.93(15) . . ?
N12 C13 C14 108.76(18) . . ?
N12 C13 H13A 109.9 . . ?
C14 C13 H13A 109.9 . . ?
N12 C13 H13B 109.9 . . ?
C14 C13 H13B 109.9 . . ?
H13A C13 H13B 108.3 . . ?
N15 C14 C13 108.23(18) . . ?
N15 C14 H14A 110.1 . . ?
C13 C14 H14A 110.1 . . ?
N15 C14 H14B 110.1 . . ?
C13 C14 H14B 110.1 . . ?
H14A C14 H14B 108.4 . . ?
C16 N15 C14 119.39(19) . . ?
C16 N15 Fe1 126.24(15) . . ?
C14 N15 Fe1 114.00(15) . . ?
N15 C16 C17 125.6(2) . . ?
N15 C16 H16 117.2 . . ?
C17 C16 H16 117.2 . . ?
C18 C17 C22 119.8(2) . . ?
C18 C17 C16 117.3(2) . . ?
C22 C17 C16 122.8(2) . . ?
C19 C18 C17 120.9(2) . . ?
C19 C18 H18 119.5 . . ?
C17 C18 H18 119.5 . . ?
C18 C19 C20 120.7(2) . . ?
C18 C19 H19 119.7 . . ?
C20 C19 H19 119.7 . . ?
C21 C20 C19 119.6(2) . . ?
C21 C20 H20 120.2 . . ?
C19 C20 H20 120.2 . . ?
O24 C21 C20 125.2(2) . . ?
O24 C21 C22 113.2(2) . . ?
C20 C21 C22 121.7(2) . . ?
O23 C22 C17 124.5(2) . . ?
O23 C22 C21 118.17(19) . . ?
C17 C22 C21 117.3(2) . . ?
C22 O23 Fe1 131.66(14) . . ?
C21 O24 C25 116.99(19) . . ?
O24 C25 C26 106.9(2) . . ?
O24 C25 H25A 110.3 . . ?
C26 C25 H25A 110.3 . . ?
O24 C25 H25B 110.3 . . ?
C26 C25 H25B 110.3 . . ?
H25A C25 H25B 108.6 . . ?
C25 C26 H26A 109.5 . . ?
C25 C26 H26B 109.5 . . ?
H26A C26 H26B 109.5 . . ?
C25 C26 H26C 109.5 . . ?
H26A C26 H26C 109.5 . . ?
H26B C26 H26C 109.5 . . ?
Fe1 O27 H27A 109(2) . . ?
Fe1 O27 H27B 117(3) . . ?
H27A O27 H27B 98(3) . . ?
N29 N28 Fe1 122.57(17) . . ?
N30 N29 N28 177.7(2) . . ?

loop_
_geom_bond_atom_site_label_1
_geom_bond_atom_site_label_2
_geom_bond_distance
_geom_bond_site_symmetry_2
_geom_bond_publ_flag
Fe1 O23 1.9095(17) . ?
Fe1 O10 1.9228(15) . ?
Fe1 N28 2.037(2) . ?
Fe1 N15 2.0894(18) . ?
Fe1 N12 2.104(2) . ?
Fe1 O27 2.2214(18) . ?
C1 C2 1.507(4) . ?
C1 H1A 0.9800 . ?
C1 H1B 0.9800 . ?
C1 H1C 0.9800 . ?
C2 O3 1.442(3) . ?
C2 H2A 0.9900 . ?
C2 H2B 0.9900 . ?
O3 C4 1.365(3) . ?
C4 C5 1.375(3) . ?
C4 C9 1.425(3) . ?
C5 C6 1.402(4) . ?
C5 H5 0.9500 . ?
C6 C7 1.369(3) . ?
C6 H6 0.9500 . ?
C7 C8 1.407(3) . ?
C7 H7 0.9500 . ?
C8 C9 1.419(3) . ?
C8 C11 1.455(3) . ?
C9 O10 1.311(3) . ?
C11 N12 1.283(3) . ?
C11 H11 0.9500 . ?
N12 C13 1.474(3) . ?
C13 C14 1.528(3) . ?
C13 H13A 0.9900 . ?
C13 H13B 0.9900 . ?
C14 N15 1.468(3) . ?
C14 H14A 0.9900 . ?
C14 H14B 0.9900 . ?
N15 C16 1.281(3) . ?
C16 C17 1.448(3) . ?
C16 H16 0.9500 . ?
C17 C18 1.411(3) . ?
C17 C22 1.419(3) . ?
C18 C19 1.367(3) . ?
C18 H18 0.9500 . ?
C19 C20 1.404(3) . ?
C19 H19 0.9500 . ?
C20 C21 1.375(3) . ?
C20 H20 0.9500 . ?
C21 O24 1.372(3) . ?
C21 C22 1.433(3) . ?
C22 O23 1.313(3) . ?
O24 C25 1.429(3) . ?
C25 C26 1.504(3) . ?
C25 H25A 0.9900 . ?
C25 H25B 0.9900 . ?
C26 H26A 0.9800 . ?
C26 H26B 0.9800 . ?
C26 H26C 0.9800 . ?
O27 H27A 0.81(4) . ?
O27 H27B 0.67(4) . ?
N28 N29 1.209(3) . ?
N29 N30 1.156(3) . ?
